data_7016503
loop_
_publ_author_name
'Xue, Shufang'
'Zhao, Lang'
'Guo, Yun-Nan'
'Deng, Ruiping'
'Guo, Yang'
'Tang, Jinkui'

_publ_section_title
;
 A series of tetranuclear lanthanide complexes comprising two
 edge-sharing triangular units with field-induced slow magnetic
 relaxation for Dy(4) species.
;
_journal_issue 33
_journal_name_full 'Dalton transactions (Cambridge, England : 2003)'
_journal_page_first 8347
_journal_page_last 8352
_journal_paper_doi 10.1039/c1dt10654f
_journal_volume 40
_journal_year 2011
_chemical_formula_sum 'C54 H66 Dy4 N14 O26'
_chemical_formula_weight 1977.21
_chemical_name_systematic
;
?
;
_space_group_IT_number 15
_symmetry_cell_setting monoclinic
_symmetry_space_group_name_Hall '-C 2yc'
_symmetry_space_group_name_H-M 'C 1 2/c 1'
_atom_sites_solution_hydrogens geom
_atom_sites_solution_primary direct
_atom_sites_solution_secondary difmap
_audit_creation_method SHELXL-97
_cell_angle_alpha 90.00
_cell_angle_beta 118.5130(10)
_cell_angle_gamma 90.00
_cell_formula_units_Z 4
_cell_length_a 25.2589(12)
_cell_length_b 12.7815(6)
_cell_length_c 24.5924(12)
_cell_measurement_temperature 191(2)
_cell_volume 6976.6(6)
_computing_structure_refinement 'SHELXL-97 (Sheldrick, 1997)'
_computing_structure_solution 'SHELXS-97 (Sheldrick, 1990)'
_diffrn_ambient_temperature 191(2)
_diffrn_measured_fraction_theta_full 0.999
_diffrn_measured_fraction_theta_max 0.999
_diffrn_radiation_monochromator graphite
_diffrn_radiation_source 'fine-focus sealed tube'
_diffrn_radiation_type MoK\a
_diffrn_radiation_wavelength 0.71073
_diffrn_reflns_av_R_equivalents 0.0489
_diffrn_reflns_av_sigmaI/netI 0.0575
_diffrn_reflns_limit_h_max 25
_diffrn_reflns_limit_h_min -30
_diffrn_reflns_limit_k_max 15
_diffrn_reflns_limit_k_min -14
_diffrn_reflns_limit_l_max 29
_diffrn_reflns_limit_l_min -28
_diffrn_reflns_number 17619
_diffrn_reflns_theta_full 25.14
_diffrn_reflns_theta_max 25.14
_diffrn_reflns_theta_min 1.84
_exptl_absorpt_coefficient_mu 4.322
_exptl_absorpt_correction_T_max 0.5101
_exptl_absorpt_correction_T_min 0.4113
_exptl_absorpt_correction_type multi-scan
_exptl_crystal_density_diffrn 1.882
_exptl_crystal_density_method 'not measured'
_exptl_crystal_F_000 3840
_exptl_crystal_size_max 0.25
_exptl_crystal_size_mid 0.21
_exptl_crystal_size_min 0.18
_refine_diff_density_max 2.205
_refine_diff_density_min -1.521
_refine_diff_density_rms 0.175
_refine_ls_extinction_method none
_refine_ls_goodness_of_fit_ref 1.057
_refine_ls_hydrogen_treatment constr
_refine_ls_matrix_type full
_refine_ls_number_parameters 447
_refine_ls_number_reflns 6232
_refine_ls_number_restraints 12
_refine_ls_restrained_S_all 1.058
_refine_ls_R_factor_all 0.0569
_refine_ls_R_factor_gt 0.0388
_refine_ls_shift/su_max 0.004
_refine_ls_shift/su_mean 0.000
_refine_ls_structure_factor_coef Fsqd
_refine_ls_weighting_details 'calc w=1/[\s^2^(Fo^2^)+(0.0438P)^2^+38.4299P] where P=(Fo^2^+2Fc^2^)/3'
_refine_ls_weighting_scheme calc
_refine_ls_wR_factor_gt 0.0922
_refine_ls_wR_factor_ref 0.1003
_reflns_number_gt 4846
_reflns_number_total 6232
_reflns_threshold_expression >2sigma(I)
_cod_data_source_file c1dt10654f.txt
_cod_data_source_block 3
_cod_original_sg_symbol_H-M C2/c
_cod_database_code 7016503

loop_
_symmetry_equiv_pos_as_xyz
'x, y, z'
'-x, y, -z+1/2'
'x+1/2, y+1/2, z'
'-x+1/2, y+1/2, -z+1/2'
'-x, -y, -z'
'x, -y, z-1/2'
'-x+1/2, -y+1/2, -z'
'x+1/2, -y+1/2, z-1/2'

loop_
_atom_site_label
_atom_site_type_symbol
_atom_site_fract_x
_atom_site_fract_y
_atom_site_fract_z
_atom_site_U_iso_or_equiv
_atom_site_adp_type
_atom_site_occupancy
_atom_site_symmetry_multiplicity
_atom_site_calc_flag
_atom_site_refinement_flags
Dy1 Dy 0.085834(15) 0.80279(3) 0.283689(15) 0.01634(11) Uani 1 1 d .
Dy2 Dy 0.027912(15) 0.74442(3) 0.395754(15) 0.01697(11) Uani 1 1 d .
N1 N 0.1976(3) 0.8769(5) 0.3618(3) 0.0210(14) Uani 1 1 d .
N2 N 0.1781(3) 0.8285(5) 0.4933(3) 0.0248(16) Uani 1 1 d .
N3 N 0.1305(3) 0.7805(5) 0.4967(3) 0.0206(14) Uani 1 1 d .
N4 N 0.0405(3) 0.6938(5) 0.5066(3) 0.0197(14) Uani 1 1 d .
N5 N -0.0522(3) 0.6232(5) 0.4035(3) 0.0211(14) Uani 1 1 d .
N6 N -0.1014(3) 0.5829(5) 0.3510(3) 0.0219(15) Uani 1 1 d .
N7 N -0.1629(2) 0.6533(5) 0.1936(3) 0.0193(14) Uani 1 1 d .
O1 O 0.1176(2) 0.7987(4) 0.3900(2) 0.0196(11) Uani 1 1 d .
O2 O -0.0644(2) 0.6900(4) 0.3013(2) 0.0192(11) Uani 1 1 d .
O3 O 0.0031(2) 0.8416(4) 0.3071(2) 0.0171(11) Uani 1 1 d .
H3A H 0.0037 0.9177 0.3168 0.021 Uiso 1 1 calc .
O4 O 0.0783(2) 0.9836(4) 0.2962(2) 0.0265(13) Uani 1 1 d .
O5 O 0.1211(3) 1.0761(5) 0.2518(3) 0.0418(16) Uani 1 1 d .
O6 O 0.0518(2) 0.6466(4) 0.3169(2) 0.0211(12) Uani 1 1 d .
O7 O 0.0676(2) 0.5726(4) 0.4038(2) 0.0270(13) Uani 1 1 d .
O8 O 0.0382(3) 0.9254(4) 0.4330(3) 0.0324(14) Uani 1 1 d .
O9 O -0.0504(2) 0.8513(5) 0.3989(2) 0.0302(13) Uani 1 1 d .
O10 O 0.1293(2) 0.8784(4) 0.2243(2) 0.0235(12) Uani 1 1 d .
O11 O 0.1916(3) 0.2425(5) 0.2590(3) 0.0489(18) Uani 1 1 d .
H11 H 0.1677 0.1957 0.2578 0.073 Uiso 1 1 calc .
O12 O 0.8692(10) 0.8337(17) 0.4663(10) 0.236(9) Uani 1 1 d U
H12 H 0.8450 0.8555 0.4308 0.354 Uiso 1 1 calc .
O13 O 0.2909(2) 0.1778(4) 0.5458(2) 0.0256(12) Uani 1 1 d U
C1 C 0.2375(3) 0.9158(6) 0.3460(4) 0.0239(18) Uani 1 1 d .
H1 H 0.2287 0.9121 0.3040 0.029 Uiso 1 1 calc R
C2 C 0.2910(3) 0.9612(6) 0.3887(4) 0.0277(19) Uani 1 1 d .
H2 H 0.3181 0.9891 0.3758 0.033 Uiso 1 1 calc R
C3 C 0.3049(3) 0.9658(7) 0.4505(4) 0.035(2) Uani 1 1 d .
H3 H 0.3416 0.9959 0.4808 0.042 Uiso 1 1 calc R
C4 C 0.2636(3) 0.9251(7) 0.4663(4) 0.031(2) Uani 1 1 d .
H4 H 0.2713 0.9274 0.5081 0.037 Uiso 1 1 calc R
C5 C 0.2112(3) 0.8810(6) 0.4214(3) 0.0188(16) Uani 1 1 d .
C6 C 0.1661(3) 0.8325(6) 0.4366(3) 0.0199(17) Uani 1 1 d .
C7 C 0.1372(3) 0.7721(6) 0.5518(3) 0.0241(18) Uani 1 1 d .
H7 H 0.1725 0.7974 0.5866 0.029 Uiso 1 1 calc R
C8 C 0.0890(4) 0.7226(6) 0.5592(4) 0.0237(18) Uani 1 1 d .
C9 C 0.0943(4) 0.7062(6) 0.6169(3) 0.0258(18) Uani 1 1 d .
H9 H 0.1291 0.7293 0.6530 0.031 Uiso 1 1 calc R
C10 C 0.0481(4) 0.6556(7) 0.6216(4) 0.0276(19) Uani 1 1 d .
H10 H 0.0508 0.6435 0.6609 0.033 Uiso 1 1 calc R
C11 C -0.0012(3) 0.6237(7) 0.5690(4) 0.029(2) Uani 1 1 d .
H11A H -0.0336 0.5888 0.5708 0.035 Uiso 1 1 calc R
C12 C -0.0030(3) 0.6439(6) 0.5117(3) 0.0218(17) Uani 1 1 d .
C13 C -0.0531(3) 0.6060(7) 0.4537(3) 0.0263(19) Uani 1 1 d .
H13 H -0.0856 0.5691 0.4538 0.032 Uiso 1 1 calc R
C14 C -0.1018(3) 0.6219(6) 0.3024(3) 0.0197(17) Uani 1 1 d .
C15 C -0.1519(3) 0.5894(6) 0.2411(3) 0.0211(17) Uani 1 1 d .
C16 C -0.1845(3) 0.4970(6) 0.2341(4) 0.0271(19) Uani 1 1 d .
H16 H -0.1754 0.4533 0.2687 0.033 Uiso 1 1 calc R
C17 C -0.2298(4) 0.4708(6) 0.1762(4) 0.030(2) Uani 1 1 d .
H17 H -0.2529 0.4089 0.1701 0.036 Uiso 1 1 calc R
C18 C -0.2411(3) 0.5363(7) 0.1274(4) 0.030(2) Uani 1 1 d .
H18 H -0.2719 0.5195 0.0869 0.036 Uiso 1 1 calc R
C19 C -0.2074(3) 0.6264(7) 0.1374(3) 0.0246(18) Uani 1 1 d .
H19 H -0.2162 0.6711 0.1033 0.030 Uiso 1 1 calc R
C20 C 0.0968(4) 1.0673(7) 0.2852(4) 0.033(2) Uani 1 1 d .
C21 C 0.0872(6) 1.1637(8) 0.3164(6) 0.081(4) Uani 1 1 d .
H21A H 0.1254 1.1834 0.3523 0.121 Uiso 1 1 calc R
H21B H 0.0574 1.1476 0.3300 0.121 Uiso 1 1 calc R
H21C H 0.0726 1.2219 0.2869 0.121 Uiso 1 1 calc R
C22 C 0.0648(3) 0.5674(6) 0.3516(4) 0.0212(17) Uani 1 1 d .
C23 C 0.0763(4) 0.4652(6) 0.3290(4) 0.038(2) Uani 1 1 d .
H23A H 0.1196 0.4576 0.3433 0.057 Uiso 1 1 calc R
H23B H 0.0545 0.4637 0.2837 0.057 Uiso 1 1 calc R
H23C H 0.0625 0.4075 0.3453 0.057 Uiso 1 1 calc R
C24 C -0.0165(4) 0.9330(7) 0.4168(4) 0.032(2) Uani 1 1 d .
C25 C -0.0447(5) 1.0366(7) 0.4161(4) 0.049(3) Uani 1 1 d .
H25A H -0.0134 1.0859 0.4429 0.074 Uiso 1 1 calc R
H25B H -0.0740 1.0277 0.4313 0.074 Uiso 1 1 calc R
H25C H -0.0652 1.0640 0.3738 0.074 Uiso 1 1 calc R
C26 C 0.2464(6) 0.2005(10) 0.2777(8) 0.093(5) Uani 1 1 d .
H26A H 0.2726 0.2521 0.2729 0.140 Uiso 1 1 calc R
H26B H 0.2427 0.1386 0.2526 0.140 Uiso 1 1 calc R
H26C H 0.2640 0.1801 0.3213 0.140 Uiso 1 1 calc R
C27 C 0.8683(7) 0.9013(18) 0.5109(9) 0.189(13) Uani 1 1 d .
H27A H 0.9062 0.8948 0.5496 0.284 Uiso 1 1 calc R
H27B H 0.8346 0.8827 0.5182 0.284 Uiso 1 1 calc R
H27C H 0.8635 0.9736 0.4960 0.284 Uiso 1 1 calc R

loop_
_atom_site_aniso_label
_atom_site_aniso_U_11
_atom_site_aniso_U_22
_atom_site_aniso_U_33
_atom_site_aniso_U_23
_atom_site_aniso_U_13
_atom_site_aniso_U_12
Dy1 0.01589(18) 0.0192(2) 0.01419(18) -0.00100(15) 0.00742(14) -0.00154(15)
Dy2 0.01659(19) 0.0197(2) 0.01447(19) 0.00039(15) 0.00733(14) -0.00152(15)
N1 0.018(3) 0.023(4) 0.027(4) -0.001(3) 0.015(3) -0.004(3)
N2 0.018(3) 0.039(4) 0.015(3) 0.002(3) 0.006(3) -0.013(3)
N3 0.022(3) 0.025(4) 0.017(3) -0.002(3) 0.012(3) -0.003(3)
N4 0.018(3) 0.023(4) 0.018(3) 0.001(3) 0.008(3) -0.001(3)
N5 0.018(3) 0.023(4) 0.021(4) 0.001(3) 0.009(3) -0.002(3)
N6 0.016(3) 0.029(4) 0.016(3) 0.004(3) 0.004(3) -0.006(3)
N7 0.012(3) 0.028(4) 0.016(3) 0.004(3) 0.006(3) 0.007(3)
O1 0.018(3) 0.021(3) 0.018(3) -0.003(2) 0.007(2) -0.002(2)
O2 0.021(3) 0.023(3) 0.016(3) -0.001(2) 0.011(2) -0.004(2)
O3 0.018(3) 0.013(3) 0.018(3) -0.001(2) 0.007(2) 0.000(2)
O4 0.027(3) 0.023(3) 0.030(3) -0.002(2) 0.015(3) -0.006(3)
O5 0.060(4) 0.029(4) 0.051(4) -0.002(3) 0.037(4) -0.013(3)
O6 0.017(3) 0.026(3) 0.015(3) 0.000(2) 0.003(2) -0.003(2)
O7 0.032(3) 0.028(3) 0.026(3) 0.006(3) 0.018(3) 0.005(3)
O8 0.034(3) 0.029(3) 0.030(3) -0.006(3) 0.012(3) 0.003(3)
O9 0.034(3) 0.034(4) 0.024(3) -0.001(3) 0.015(3) 0.005(3)
O10 0.019(3) 0.030(3) 0.022(3) 0.001(2) 0.011(2) -0.004(2)
O11 0.039(4) 0.036(4) 0.060(5) 0.008(3) 0.015(3) -0.009(3)
O12 0.235(9) 0.236(9) 0.236(9) 0.0003(10) 0.113(5) 0.0003(10)
O13 0.0254(15) 0.0228(15) 0.0259(15) 0.0030(9) 0.0100(10) -0.0026(9)
C1 0.023(4) 0.032(5) 0.022(4) 0.000(4) 0.015(3) -0.004(4)
C2 0.020(4) 0.034(5) 0.028(5) 0.002(4) 0.010(4) -0.007(4)
C3 0.016(4) 0.055(6) 0.033(5) -0.013(4) 0.009(4) -0.020(4)
C4 0.027(5) 0.044(6) 0.016(4) -0.008(4) 0.005(4) -0.010(4)
C5 0.024(4) 0.021(4) 0.011(4) 0.001(3) 0.008(3) -0.001(3)
C6 0.015(4) 0.027(4) 0.017(4) -0.006(3) 0.007(3) -0.005(3)
C7 0.020(4) 0.030(5) 0.016(4) 0.001(3) 0.003(3) 0.001(3)
C8 0.027(4) 0.021(4) 0.026(4) -0.001(3) 0.015(4) 0.004(3)
C9 0.027(4) 0.031(5) 0.018(4) 0.000(4) 0.009(3) -0.004(4)
C10 0.033(5) 0.034(5) 0.016(4) 0.006(4) 0.011(4) 0.006(4)
C11 0.025(4) 0.040(5) 0.026(5) 0.007(4) 0.015(4) -0.003(4)
C12 0.021(4) 0.024(4) 0.022(4) 0.003(3) 0.011(3) 0.000(3)
C13 0.015(4) 0.041(5) 0.024(4) 0.004(4) 0.010(3) -0.008(4)
C14 0.016(4) 0.019(4) 0.026(4) 0.001(3) 0.011(3) 0.001(3)
C15 0.014(4) 0.028(5) 0.020(4) 0.003(3) 0.007(3) 0.002(3)
C16 0.029(4) 0.025(5) 0.023(4) 0.004(4) 0.009(4) -0.006(4)
C17 0.027(4) 0.020(4) 0.036(5) -0.001(4) 0.010(4) -0.008(4)
C18 0.022(4) 0.031(5) 0.022(4) -0.008(4) -0.001(3) -0.005(4)
C19 0.019(4) 0.030(5) 0.021(4) 0.000(3) 0.005(3) 0.003(4)
C20 0.035(5) 0.032(5) 0.031(5) -0.007(4) 0.013(4) -0.005(4)
C21 0.136(12) 0.026(6) 0.122(12) -0.014(7) 0.095(10) -0.014(7)
C22 0.014(4) 0.014(4) 0.036(5) 0.000(4) 0.013(3) -0.007(3)
C23 0.055(6) 0.020(5) 0.047(6) -0.002(4) 0.032(5) 0.003(4)
C24 0.050(6) 0.031(5) 0.013(4) 0.005(4) 0.014(4) 0.015(5)
C25 0.062(7) 0.034(6) 0.040(6) -0.008(5) 0.015(5) 0.006(5)
C26 0.078(9) 0.049(8) 0.183(16) -0.004(9) 0.086(11) 0.004(7)
C27 0.086(12) 0.26(3) 0.133(17) 0.074(18) -0.017(11) -0.127(16)

loop_
_atom_type_symbol
_atom_type_description
_atom_type_scat_dispersion_real
_atom_type_scat_dispersion_imag
_atom_type_scat_source
C C 0.0033 0.0016 'International Tables Vol C Tables 4.2.6.8 and 6.1.1.4'
H H 0.0000 0.0000 'International Tables Vol C Tables 4.2.6.8 and 6.1.1.4'
N N 0.0061 0.0033 'International Tables Vol C Tables 4.2.6.8 and 6.1.1.4'
O O 0.0106 0.0060 'International Tables Vol C Tables 4.2.6.8 and 6.1.1.4'
Dy Dy -0.1892 4.4098 'International Tables Vol C Tables 4.2.6.8 and 6.1.1.4'

loop_
_geom_angle_atom_site_label_1
_geom_angle_atom_site_label_2
_geom_angle_atom_site_label_3
_geom_angle
_geom_angle_site_symmetry_1
_geom_angle_site_symmetry_3
O1 Dy1 O3 136.94(17) . 2
O1 Dy1 O4 83.19(18) . .
O3 Dy1 O4 79.41(17) 2 .
O1 Dy1 O2 141.30(17) . 2
O3 Dy1 O2 65.08(16) 2 2
O4 Dy1 O2 135.43(18) . 2
O1 Dy1 O10 132.39(17) . .
O3 Dy1 O10 81.03(16) 2 .
O4 Dy1 O10 76.96(18) . .
O2 Dy1 O10 71.85(17) 2 .
O1 Dy1 O6 66.36(16) . .
O3 Dy1 O6 99.19(16) 2 .
O4 Dy1 O6 133.66(17) . .
O2 Dy1 O6 80.27(17) 2 .
O10 Dy1 O6 149.17(18) . .
O1 Dy1 O3 67.70(16) . .
O3 Dy1 O3 69.32(19) 2 .
O4 Dy1 O3 68.97(17) . .
O2 Dy1 O3 117.66(16) 2 .
O10 Dy1 O3 137.94(17) . .
O6 Dy1 O3 67.47(16) . .
O1 Dy1 N7 85.46(18) . 2
O3 Dy1 N7 129.89(17) 2 2
O4 Dy1 N7 142.77(18) . 2
O2 Dy1 N7 64.84(17) 2 2
O10 Dy1 N7 85.07(18) . 2
O6 Dy1 N7 71.08(17) . 2
O3 Dy1 N7 136.89(17) . 2
O1 Dy1 N1 62.09(17) . .
O3 Dy1 N1 143.15(18) 2 .
O4 Dy1 N1 71.74(18) . .
O2 Dy1 N1 123.77(17) 2 .
O10 Dy1 N1 70.64(17) . .
O6 Dy1 N1 117.25(17) . .
O3 Dy1 N1 118.35(17) . .
N7 Dy1 N1 71.60(18) 2 .
O1 Dy1 Dy1 101.33(12) . 2
O3 Dy1 Dy1 38.35(12) 2 2
O4 Dy1 Dy1 84.87(12) . 2
O2 Dy1 Dy1 83.38(11) 2 2
O10 Dy1 Dy1 119.12(12) . 2
O6 Dy1 Dy1 68.97(11) . 2
O3 Dy1 Dy1 36.09(11) . 2
N7 Dy1 Dy1 132.20(13) 2 2
N1 Dy1 Dy1 152.28(13) . 2
O3 Dy2 O7 119.01(17) . .
O3 Dy2 O9 82.58(17) . .
O7 Dy2 O9 146.14(19) . .
O3 Dy2 O1 68.56(16) . .
O7 Dy2 O1 84.29(17) . .
O9 Dy2 O1 129.35(19) . .
O3 Dy2 O8 77.26(18) . .
O7 Dy2 O8 150.68(19) . .
O9 Dy2 O8 53.30(19) . .
O1 Dy2 O8 79.54(18) . .
O3 Dy2 O2 63.82(16) . .
O7 Dy2 O2 89.40(17) . .
O9 Dy2 O2 76.83(17) . .
O1 Dy2 O2 120.68(15) . .
O8 Dy2 O2 119.89(18) . .
O3 Dy2 O6 67.18(16) . .
O7 Dy2 O6 51.86(17) . .
O9 Dy2 O6 140.55(16) . .
O1 Dy2 O6 62.71(15) . .
O8 Dy2 O6 135.07(18) . .
O2 Dy2 O6 67.49(15) . .
O3 Dy2 N5 120.78(17) . .
O7 Dy2 N5 76.05(18) . .
O9 Dy2 N5 70.3(2) . .
O1 Dy2 N5 160.34(18) . .
O8 Dy2 N5 118.45(19) . .
O2 Dy2 N5 59.28(17) . .
O6 Dy2 N5 103.34(18) . .
O3 Dy2 N3 119.63(18) . .
O7 Dy2 N3 84.11(19) . .
O9 Dy2 N3 108.68(18) . .
O1 Dy2 N3 58.79(17) . .
O8 Dy2 N3 66.61(19) . .
O2 Dy2 N3 173.50(18) . .
O6 Dy2 N3 108.15(16) . .
N5 Dy2 N3 118.70(19) . .
O3 Dy2 N4 159.47(18) . .
O7 Dy2 N4 81.50(18) . .
O9 Dy2 N4 78.79(18) . .
O1 Dy2 N4 117.89(17) . .
O8 Dy2 N4 84.68(19) . .
O2 Dy2 N4 119.26(17) . .
O6 Dy2 N4 133.34(17) . .
N5 Dy2 N4 60.24(18) . .
N3 Dy2 N4 59.76(18) . .
O3 Dy2 C24 76.2(2) . .
O7 Dy2 C24 164.8(2) . .
O9 Dy2 C24 27.2(2) . .
O1 Dy2 C24 103.3(2) . .
O8 Dy2 C24 26.3(2) . .
O2 Dy2 C24 97.7(2) . .
O6 Dy2 C24 143.4(2) . .
N5 Dy2 C24 96.0(2) . .
N3 Dy2 C24 88.6(2) . .
N4 Dy2 C24 83.3(2) . .
O3 Dy2 C22 93.3(2) . .
O7 Dy2 C22 25.75(19) . .
O9 Dy2 C22 151.1(2) . .
O1 Dy2 C22 73.82(18) . .
O8 Dy2 C22 153.35(19) . .
O2 Dy2 C22 75.70(18) . .
O6 Dy2 C22 26.25(19) . .
N5 Dy2 C22 87.87(19) . .
N3 Dy2 C22 98.3(2) . .
N4 Dy2 C22 107.2(2) . .
C24 Dy2 C22 169.3(2) . .
C1 N1 C5 117.9(6) . .
C1 N1 Dy1 126.7(5) . .
C5 N1 Dy1 115.2(4) . .
C6 N2 N3 108.8(6) . .
C7 N3 N2 114.6(6) . .
C7 N3 Dy2 123.6(5) . .
N2 N3 Dy2 120.8(4) . .
C12 N4 C8 117.2(7) . .
C12 N4 Dy2 120.9(5) . .
C8 N4 Dy2 121.9(5) . .
C13 N5 N6 114.6(6) . .
C13 N5 Dy2 123.0(5) . .
N6 N5 Dy2 121.9(4) . .
C14 N6 N5 108.9(6) . .
C15 N7 C19 117.5(7) . .
C15 N7 Dy1 116.1(5) . 2
C19 N7 Dy1 125.8(5) . 2
C6 O1 Dy1 131.2(5) . .
C6 O1 Dy2 124.0(4) . .
Dy1 O1 Dy2 103.85(18) . .
C14 O2 Dy1 124.4(4) . 2
C14 O2 Dy2 122.6(4) . .
Dy1 O2 Dy2 111.73(19) 2 .
Dy2 O3 Dy1 119.2(2) . 2
Dy2 O3 Dy1 103.47(17) . .
Dy1 O3 Dy1 105.56(18) 2 .
C20 O4 Dy1 138.7(6) . .
C22 O6 Dy1 148.7(4) . .
C22 O6 Dy2 87.7(5) . .
Dy1 O6 Dy2 95.71(18) . .
C22 O7 Dy2 98.6(4) . .
C24 O8 Dy2 92.9(5) . .
C24 O9 Dy2 92.8(5) . .
N1 C1 C2 122.4(7) . .
C1 C2 C3 119.5(7) . .
C4 C3 C2 117.6(7) . .
C5 C4 C3 119.7(8) . .
N1 C5 C4 122.8(7) . .
N1 C5 C6 115.4(6) . .
C4 C5 C6 121.8(7) . .
N2 C6 O1 125.8(7) . .
N2 C6 C5 118.5(6) . .
O1 C6 C5 115.7(6) . .
N3 C7 C8 117.9(7) . .
N4 C8 C9 123.3(7) . .
N4 C8 C7 115.6(7) . .
C9 C8 C7 121.1(7) . .
C8 C9 C10 119.0(7) . .
C11 C10 C9 119.1(7) . .
C10 C11 C12 118.2(7) . .
N4 C12 C11 123.3(7) . .
N4 C12 C13 115.8(7) . .
C11 C12 C13 120.8(7) . .
N5 C13 C12 119.0(7) . .
N6 C14 O2 126.6(7) . .
N6 C14 C15 117.1(6) . .
O2 C14 C15 116.2(7) . .
N7 C15 C16 122.8(7) . .
N7 C15 C14 115.7(7) . .
C16 C15 C14 121.5(7) . .
C17 C16 C15 118.7(7) . .
C16 C17 C18 118.5(7) . .
C17 C18 C19 119.8(7) . .
N7 C19 C18 122.6(8) . .
O5 C20 O4 125.1(8) . .
O5 C20 C21 120.4(9) . .
O4 C20 C21 114.5(8) . .
O7 C22 O6 121.2(7) . .
O7 C22 C23 119.9(7) . .
O6 C22 C23 118.9(8) . .
O7 C22 Dy2 55.7(4) . .
O6 C22 Dy2 66.0(4) . .
C23 C22 Dy2 170.9(5) . .
O8 C24 O9 120.1(8) . .
O8 C24 C25 121.4(9) . .
O9 C24 C25 118.6(8) . .
O8 C24 Dy2 60.8(4) . .
O9 C24 Dy2 60.0(4) . .
C25 C24 Dy2 170.1(6) . .

loop_
_geom_bond_atom_site_label_1
_geom_bond_atom_site_label_2
_geom_bond_distance
_geom_bond_site_symmetry_2
Dy1 O1 2.340(5) .
Dy1 O3 2.343(5) 2
Dy1 O4 2.351(5) .
Dy1 O2 2.380(5) 2
Dy1 O10 2.408(5) .
Dy1 O6 2.461(5) .
Dy1 O3 2.469(5) .
Dy1 N7 2.590(6) 2
Dy1 N1 2.716(6) .
Dy1 Dy1 3.8325(7) 2
Dy2 O3 2.320(5) .
Dy2 O7 2.383(5) .
Dy2 O9 2.435(5) .
Dy2 O1 2.436(5) .
Dy2 O8 2.456(6) .
Dy2 O2 2.480(5) .
Dy2 O6 2.609(5) .
Dy2 N5 2.627(6) .
Dy2 N3 2.636(6) .
Dy2 N4 2.668(6) .
Dy2 C24 2.809(9) .
Dy2 C22 2.853(8) .
N1 C1 1.336(9) .
N1 C5 1.338(9) .
N2 C6 1.280(9) .
N2 N3 1.387(8) .
N3 C7 1.288(9) .
N4 C12 1.328(9) .
N4 C8 1.340(10) .
N5 C13 1.265(9) .
N5 N6 1.393(8) .
N6 C14 1.292(9) .
N7 C15 1.341(9) .
N7 C19 1.345(9) .
N7 Dy1 2.590(6) 2
O1 C6 1.290(8) .
O2 C14 1.292(9) .
O2 Dy1 2.380(5) 2
O3 Dy1 2.343(5) 2
O4 C20 1.249(10) .
O5 C20 1.244(10) .
O6 C22 1.263(9) .
O7 C22 1.254(9) .
O8 C24 1.245(10) .
O9 C24 1.287(10) .
O11 C26 1.346(13) .
O12 C27 1.41(3) .
C1 C2 1.383(10) .
C2 C3 1.389(11) .
C3 C4 1.377(11) .
C4 C5 1.375(10) .
C5 C6 1.492(10) .
C7 C8 1.459(11) .
C8 C9 1.376(11) .
C9 C10 1.388(11) .
C10 C11 1.360(11) .
C11 C12 1.413(10) .
C12 C13 1.465(10) .
C14 C15 1.493(10) .
C15 C16 1.403(11) .
C16 C17 1.377(11) .
C17 C18 1.378(11) .
C18 C19 1.382(11) .
C20 C21 1.530(13) .
C22 C23 1.500(11) .
C24 C25 1.500(12) .
